data_2232416
loop_
_publ_author_name
'D\"ur\"ust, Ya\,sar'
'Sa\(g\?irl\?i, Ak\?in'
'Fronczek, Frank R.'

_publ_section_title
;
 (Phenyl)(3-phenylsulfonyl-1,2-dihydropyrrolo[1,2-<i>a</i>]quinoxalin-1-yl)methanone
;
_journal_coeditor_code NK2116
_journal_issue 11
_journal_name_full 'Acta Crystallographica Section E'
_journal_page_first o2859
_journal_page_last o2860
_journal_paper_doi 10.1107/S1600536811040335
_journal_volume 67
_journal_year 2011
_chemical_formula_iupac 'C24 H18 N2 O3 S'
_chemical_formula_moiety 'C24 H18 N2 O3 S'
_chemical_formula_sum 'C24 H18 N2 O3 S'
_chemical_formula_weight 414.46
_chemical_name_systematic
;
(Phenyl)(3-phenylsulfonyl-1,2-dihydropyrrolo[1,2-<i>a</i>]quinoxalin-1-
yl)methanone
;
_space_group_IT_number 14
_symmetry_cell_setting monoclinic
_symmetry_space_group_name_Hall '-P 2ybc'
_symmetry_space_group_name_H-M 'P 1 21/c 1'
_atom_sites_solution_hydrogens geom
_atom_sites_solution_primary direct
_atom_sites_solution_secondary difmap
_audit_creation_method SHELXL-97
_cell_angle_alpha 90
_cell_angle_beta 104.6190(13)
_cell_angle_gamma 90
_cell_formula_units_Z 4
_cell_length_a 19.0915(9)
_cell_length_b 9.9636(5)
_cell_length_c 10.4203(5)
_cell_measurement_reflns_used 9862
_cell_measurement_temperature 90.0(5)
_cell_measurement_theta_max 70.13
_cell_measurement_theta_min 4.39
_cell_volume 1917.98(16)
_computing_cell_refinement 'SAINT (Bruker, 2007)'
_computing_data_collection 'APEX2 (Bruker, 2007)'
_computing_data_reduction 'SAINT (Bruker, 2007)'
_computing_molecular_graphics 'ORTEP-3 for Windows (Farrugia, 1997)'
_computing_publication_material 'SHELXTL (Sheldrick, 2008)'
_computing_structure_refinement 'SHELXTL (Sheldrick, 2008)'
_computing_structure_solution 'SHELXTL (Sheldrick, 2008)'
_diffrn_ambient_temperature 90.0(5)
_diffrn_measured_fraction_theta_full 0.999
_diffrn_measured_fraction_theta_max 0.990
_diffrn_measurement_device_type 'Bruker APEXII CCD'
_diffrn_measurement_method '\f and \w'
_diffrn_radiation_monochromator graphite
_diffrn_radiation_source 'fine-focus sealed tube'
_diffrn_radiation_type CuK\a
_diffrn_radiation_wavelength 1.54178
_diffrn_reflns_av_R_equivalents 0.0316
_diffrn_reflns_av_sigmaI/netI 0.0156
_diffrn_reflns_limit_h_max 23
_diffrn_reflns_limit_h_min -23
_diffrn_reflns_limit_k_max 12
_diffrn_reflns_limit_k_min -10
_diffrn_reflns_limit_l_max 12
_diffrn_reflns_limit_l_min -12
_diffrn_reflns_number 31213
_diffrn_reflns_theta_full 66.60
_diffrn_reflns_theta_max 70.17
_diffrn_reflns_theta_min 2.39
_exptl_absorpt_coefficient_mu 1.751
_exptl_absorpt_correction_T_max 0.8043
_exptl_absorpt_correction_T_min 0.6216
_exptl_absorpt_correction_type multi-scan
_exptl_absorpt_process_details '(SADABS; Sheldrick, 2004)'
_exptl_crystal_colour orange
_exptl_crystal_density_diffrn 1.435
_exptl_crystal_density_method 'not measured'
_exptl_crystal_description 'rectangular prism'
_exptl_crystal_F_000 864
_exptl_crystal_size_max 0.30
_exptl_crystal_size_mid 0.27
_exptl_crystal_size_min 0.13
_refine_diff_density_max 0.406
_refine_diff_density_min -0.393
_refine_ls_extinction_coef 0.00108(12)
_refine_ls_extinction_expression Fc^*^=kFc[1+0.001xFc^2^\l^3^/sin(2\q)]^-1/4^
_refine_ls_extinction_method 'SHELXTL (Sheldrick, 2008)'
_refine_ls_goodness_of_fit_ref 1.041
_refine_ls_hydrogen_treatment constr
_refine_ls_matrix_type full
_refine_ls_number_parameters 272
_refine_ls_number_reflns 3621
_refine_ls_number_restraints 0
_refine_ls_restrained_S_all 1.041
_refine_ls_R_factor_all 0.0297
_refine_ls_R_factor_gt 0.0291
_refine_ls_shift/su_max 0.001
_refine_ls_shift/su_mean 0.000
_refine_ls_structure_factor_coef Fsqd
_refine_ls_weighting_details 'calc w=1/[\s^2^(Fo^2^)+(0.0349P)^2^+1.1954P] where P=(Fo^2^+2Fc^2^)/3'
_refine_ls_weighting_scheme calc
_refine_ls_wR_factor_gt 0.0757
_refine_ls_wR_factor_ref 0.0761
_reflns_number_gt 3543
_reflns_number_total 3621
_reflns_threshold_expression I>2\s(I)
_cod_data_source_file nk2116.cif
_cod_data_source_block I
_cod_original_sg_symbol_H-M 'P 21/c'
_cod_database_code 2232416
_cod_database_fobs_code 2232416

loop_
_symmetry_equiv_pos_as_xyz
'x, y, z'
'-x, y+1/2, -z+1/2'
'-x, -y, -z'
'x, -y-1/2, z-1/2'

loop_
_atom_site_type_symbol
_atom_site_label
_atom_site_fract_x
_atom_site_fract_y
_atom_site_fract_z
_atom_site_U_iso_or_equiv
_atom_site_adp_type
_atom_site_calc_flag
_atom_site_refinement_flags
_atom_site_occupancy
_atom_site_symmetry_multiplicity
S S1 0.347686(15) 0.61731(3) 0.66691(3) 0.01450(10) Uani d . 1 1
O O1 0.36497(5) 0.53406(10) 0.56612(9) 0.0205(2) Uani d . 1 1
O O2 0.31216(5) 0.74476(9) 0.63034(9) 0.0200(2) Uani d . 1 1
O O3 0.11000(5) 0.43117(9) 0.71433(9) 0.0190(2) Uani d . 1 1
N N1 0.29905(6) 0.15898(11) 0.69500(10) 0.0166(2) Uani d . 1 1
N N2 0.24574(6) 0.35506(11) 0.83452(10) 0.0146(2) Uani d . 1 1
C C1 0.25306(7) 0.12578(13) 0.77577(12) 0.0155(3) Uani d . 1 1
C C2 0.23431(7) -0.00846(13) 0.78555(13) 0.0182(3) Uani d . 1 1
H H2 0.2537 -0.0755 0.7395 0.022 Uiso calc R 1 1
C C3 0.18766(7) -0.04454(13) 0.86193(13) 0.0198(3) Uani d . 1 1
H H3 0.1741 -0.1358 0.8665 0.024 Uiso calc R 1 1
C C4 0.16049(7) 0.05308(13) 0.93218(13) 0.0181(3) Uani d . 1 1
H H4 0.1290 0.0275 0.9854 0.022 Uiso calc R 1 1
C C5 0.17878(7) 0.18683(13) 0.92537(12) 0.0162(3) Uani d . 1 1
H H5 0.1602 0.2527 0.9739 0.019 Uiso calc R 1 1
C C6 0.22492(6) 0.22410(13) 0.84637(12) 0.0142(3) Uani d . 1 1
C C7 0.31442(7) 0.28371(13) 0.68290(12) 0.0159(3) Uani d . 1 1
H H7 0.3450 0.3057 0.6268 0.019 Uiso calc R 1 1
C C8 0.28749(6) 0.39240(13) 0.75032(12) 0.0142(3) Uani d . 1 1
C C9 0.29573(6) 0.52749(13) 0.74933(12) 0.0150(3) Uani d . 1 1
C C10 0.25941(7) 0.59237(13) 0.84700(13) 0.0170(3) Uani d . 1 1
H H10A 0.2265 0.6655 0.8048 0.020 Uiso calc R 1 1
H H10B 0.2955 0.6285 0.9247 0.020 Uiso calc R 1 1
C C11 0.21643(7) 0.47295(12) 0.88718(12) 0.0145(3) Uani d . 1 1
H H11 0.2249 0.4671 0.9857 0.017 Uiso calc R 1 1
C C12 0.13534(7) 0.48735(12) 0.81931(12) 0.0139(3) Uani d . 1 1
C C13 0.09098(7) 0.57500(12) 0.88358(12) 0.0144(3) Uani d . 1 1
C C14 0.12184(7) 0.65545(13) 0.99308(12) 0.0163(3) Uani d . 1 1
H H14 0.1727 0.6549 1.0296 0.020 Uiso calc R 1 1
C C15 0.07783(7) 0.73617(14) 1.04836(13) 0.0210(3) Uani d . 1 1
H H15 0.0987 0.7912 1.1226 0.025 Uiso calc R 1 1
C C16 0.00346(8) 0.73669(14) 0.99538(15) 0.0231(3) Uani d . 1 1
H H16 -0.0264 0.7924 1.0333 0.028 Uiso calc R 1 1
C C17 -0.02763(7) 0.65613(15) 0.88708(14) 0.0223(3) Uani d . 1 1
H H17 -0.0786 0.6563 0.8515 0.027 Uiso calc R 1 1
C C18 0.01584(7) 0.57577(14) 0.83122(13) 0.0181(3) Uani d . 1 1
H H18 -0.0054 0.5209 0.7570 0.022 Uiso calc R 1 1
C C19 0.42916(7) 0.64997(14) 0.78853(12) 0.0168(3) Uani d . 1 1
C C20 0.48648(7) 0.56023(15) 0.80223(14) 0.0223(3) Uani d . 1 1
H H20 0.4825 0.4844 0.7456 0.027 Uiso calc R 1 1
C C21 0.54965(8) 0.58369(18) 0.90036(15) 0.0304(4) Uani d . 1 1
H H21 0.5896 0.5242 0.9109 0.037 Uiso calc R 1 1
C C22 0.55422(8) 0.69423(19) 0.98282(14) 0.0326(4) Uani d . 1 1
H H22 0.5975 0.7099 1.0497 0.039 Uiso calc R 1 1
C C23 0.49673(8) 0.78208(17) 0.96936(14) 0.0292(3) Uani d . 1 1
H H23 0.5006 0.8570 1.0272 0.035 Uiso calc R 1 1
C C24 0.43328(7) 0.76078(15) 0.87121(13) 0.0218(3) Uani d . 1 1
H H24 0.3936 0.8207 0.8608 0.026 Uiso calc R 1 1

loop_
_atom_site_aniso_label
_atom_site_aniso_U_11
_atom_site_aniso_U_22
_atom_site_aniso_U_33
_atom_site_aniso_U_12
_atom_site_aniso_U_13
_atom_site_aniso_U_23
S1 0.01365(16) 0.01546(17) 0.01436(16) -0.00031(11) 0.00346(11) 0.00024(11)
O1 0.0224(5) 0.0226(5) 0.0183(5) -0.0015(4) 0.0087(4) -0.0023(4)
O2 0.0200(5) 0.0191(5) 0.0203(5) 0.0021(4) 0.0039(4) 0.0038(4)
O3 0.0197(5) 0.0201(5) 0.0166(4) 0.0001(4) 0.0035(4) -0.0032(4)
N1 0.0158(5) 0.0174(6) 0.0162(5) 0.0023(4) 0.0034(4) -0.0019(4)
N2 0.0142(5) 0.0138(5) 0.0169(5) 0.0011(4) 0.0060(4) -0.0022(4)
C1 0.0137(6) 0.0174(7) 0.0142(6) 0.0026(5) 0.0014(5) -0.0007(5)
C2 0.0204(6) 0.0151(6) 0.0179(6) 0.0039(5) 0.0025(5) -0.0022(5)
C3 0.0235(7) 0.0136(6) 0.0210(7) 0.0000(5) 0.0034(5) 0.0012(5)
C4 0.0172(6) 0.0191(7) 0.0175(6) -0.0001(5) 0.0033(5) 0.0024(5)
C5 0.0151(6) 0.0167(6) 0.0166(6) 0.0022(5) 0.0037(5) -0.0008(5)
C6 0.0125(6) 0.0143(6) 0.0141(6) 0.0012(5) -0.0002(5) -0.0005(5)
C7 0.0139(6) 0.0185(7) 0.0156(6) 0.0018(5) 0.0043(5) -0.0024(5)
C8 0.0103(5) 0.0180(6) 0.0134(6) 0.0004(5) 0.0015(4) -0.0010(5)
C9 0.0124(6) 0.0166(6) 0.0158(6) -0.0003(5) 0.0033(5) -0.0016(5)
C10 0.0164(6) 0.0144(6) 0.0218(6) -0.0009(5) 0.0077(5) -0.0034(5)
C11 0.0158(6) 0.0125(6) 0.0159(6) 0.0016(5) 0.0051(5) -0.0024(5)
C12 0.0165(6) 0.0113(6) 0.0146(6) -0.0010(5) 0.0052(5) 0.0024(5)
C13 0.0162(6) 0.0126(6) 0.0155(6) 0.0013(5) 0.0060(5) 0.0033(5)
C14 0.0155(6) 0.0153(6) 0.0185(6) 0.0003(5) 0.0047(5) 0.0008(5)
C15 0.0233(7) 0.0187(7) 0.0212(6) 0.0012(5) 0.0062(5) -0.0047(5)
C16 0.0223(7) 0.0220(7) 0.0274(7) 0.0077(5) 0.0110(6) -0.0004(6)
C17 0.0148(6) 0.0264(7) 0.0254(7) 0.0045(5) 0.0044(5) 0.0023(6)
C18 0.0176(6) 0.0188(7) 0.0170(6) 0.0004(5) 0.0028(5) 0.0012(5)
C19 0.0138(6) 0.0215(7) 0.0158(6) -0.0034(5) 0.0049(5) 0.0039(5)
C20 0.0181(6) 0.0270(7) 0.0240(7) 0.0009(5) 0.0094(5) 0.0079(6)
C21 0.0140(6) 0.0467(10) 0.0311(8) 0.0020(6) 0.0065(6) 0.0193(7)
C22 0.0188(7) 0.0560(11) 0.0203(7) -0.0147(7) -0.0002(5) 0.0121(7)
C23 0.0287(8) 0.0396(9) 0.0196(7) -0.0167(7) 0.0063(6) -0.0021(6)
C24 0.0205(7) 0.0253(7) 0.0206(6) -0.0059(5) 0.0070(5) -0.0001(5)

loop_
_atom_type_symbol
_atom_type_description
_atom_type_scat_dispersion_real
_atom_type_scat_dispersion_imag
_atom_type_scat_source
C C 0.0181 0.0091 'International Tables Vol C Tables 4.2.6.8 and 6.1.1.4'
H H 0.0000 0.0000 'International Tables Vol C Tables 4.2.6.8 and 6.1.1.4'
N N 0.0311 0.0180 'International Tables Vol C Tables 4.2.6.8 and 6.1.1.4'
O O 0.0492 0.0322 'International Tables Vol C Tables 4.2.6.8 and 6.1.1.4'
S S 0.3331 0.5567 'International Tables Vol C Tables 4.2.6.8 and 6.1.1.4'

loop_
_geom_angle_atom_site_label_1
_geom_angle_atom_site_label_2
_geom_angle_atom_site_label_3
_geom_angle
O1 S1 O2 119.51(6)
O1 S1 C9 109.38(6)
O2 S1 C9 107.32(6)
O1 S1 C19 107.83(6)
O2 S1 C19 107.24(6)
C9 S1 C19 104.57(6)
C7 N1 C1 118.60(11)
C8 N2 C6 122.62(11)
C8 N2 C11 111.04(10)
C6 N2 C11 125.38(10)
C2 C1 N1 118.80(11)
C2 C1 C6 119.30(12)
N1 C1 C6 121.90(12)
C3 C2 C1 120.36(12)
C3 C2 H2 119.8
C1 C2 H2 119.8
C2 C3 C4 119.99(12)
C2 C3 H3 120.0
C4 C3 H3 120.0
C5 C4 C3 120.85(12)
C5 C4 H4 119.6
C3 C4 H4 119.6
C4 C5 C6 119.35(12)
C4 C5 H5 120.3
C6 C5 H5 120.3
N2 C6 C5 122.85(11)
N2 C6 C1 117.02(11)
C5 C6 C1 120.12(12)
N1 C7 C8 123.60(12)
N1 C7 H7 118.2
C8 C7 H7 118.2
C9 C8 N2 111.10(11)
C9 C8 C7 132.87(12)
N2 C8 C7 116.03(11)
C8 C9 C10 110.20(11)
C8 C9 S1 127.13(10)
C10 C9 S1 122.27(9)
C9 C10 C11 102.46(10)
C9 C10 H10A 111.3
C11 C10 H10A 111.3
C9 C10 H10B 111.3
C11 C10 H10B 111.3
H10A C10 H10B 109.2
N2 C11 C12 109.74(10)
N2 C11 C10 103.55(9)
C12 C11 C10 109.99(10)
N2 C11 H11 111.1
C12 C11 H11 111.1
C10 C11 H11 111.1
O3 C12 C13 122.20(11)
O3 C12 C11 119.79(11)
C13 C12 C11 117.97(10)
C14 C13 C18 119.63(12)
C14 C13 C12 122.25(11)
C18 C13 C12 118.12(11)
C15 C14 C13 119.77(12)
C15 C14 H14 120.1
C13 C14 H14 120.1
C14 C15 C16 120.17(13)
C14 C15 H15 119.9
C16 C15 H15 119.9
C17 C16 C15 120.35(12)
C17 C16 H16 119.8
C15 C16 H16 119.8
C18 C17 C16 119.83(12)
C18 C17 H17 120.1
C16 C17 H17 120.1
C17 C18 C13 120.25(12)
C17 C18 H18 119.9
C13 C18 H18 119.9
C20 C19 C24 121.75(13)
C20 C19 S1 118.75(11)
C24 C19 S1 119.44(10)
C21 C20 C19 118.75(14)
C21 C20 H20 120.6
C19 C20 H20 120.6
C22 C21 C20 119.79(14)
C22 C21 H21 120.1
C20 C21 H21 120.1
C23 C22 C21 121.06(13)
C23 C22 H22 119.5
C21 C22 H22 119.5
C22 C23 C24 119.98(15)
C22 C23 H23 120.0
C24 C23 H23 120.0
C23 C24 C19 118.67(14)
C23 C24 H24 120.7
C19 C24 H24 120.7

loop_
_geom_bond_atom_site_label_1
_geom_bond_atom_site_label_2
_geom_bond_distance
S1 O1 1.4404(9)
S1 O2 1.4448(10)
S1 C9 1.7183(13)
S1 C19 1.7710(13)
O3 C12 1.2152(16)
N1 C7 1.2904(18)
N1 C1 1.4007(17)
N2 C8 1.3773(16)
N2 C6 1.3786(17)
N2 C11 1.4660(15)
C1 C2 1.3950(19)
C1 C6 1.4103(17)
C2 C3 1.3833(19)
C2 H2 0.9500
C3 C4 1.3937(19)
C3 H3 0.9500
C4 C5 1.3840(19)
C4 H4 0.9500
C5 C6 1.3991(18)
C5 H5 0.9500
C7 C8 1.4536(17)
C7 H7 0.9500
C8 C9 1.3555(18)
C9 C10 1.5135(17)
C10 C11 1.5613(17)
C10 H10A 0.9900
C10 H10B 0.9900
C11 C12 1.5377(17)
C11 H11 1.0000
C12 C13 1.4882(17)
C13 C14 1.3972(18)
C13 C18 1.4003(18)
C14 C15 1.3889(18)
C14 H14 0.9500
C15 C16 1.387(2)
C15 H15 0.9500
C16 C17 1.390(2)
C16 H16 0.9500
C17 C18 1.3829(19)
C17 H17 0.9500
C18 H18 0.9500
C19 C20 1.3924(19)
C19 C24 1.390(2)
C20 C21 1.390(2)
C20 H20 0.9500
C21 C22 1.386(3)
C21 H21 0.9500
C22 C23 1.383(2)
C22 H22 0.9500
C23 C24 1.390(2)
C23 H23 0.9500
C24 H24 0.9500

loop_
_geom_torsion_atom_site_label_1
_geom_torsion_atom_site_label_2
_geom_torsion_atom_site_label_3
_geom_torsion_atom_site_label_4
_geom_torsion
C7 N1 C1 C2 177.83(12)
C7 N1 C1 C6 -1.70(18)
N1 C1 C2 C3 -178.48(11)
C6 C1 C2 C3 1.06(19)
C1 C2 C3 C4 -1.5(2)
C2 C3 C4 C5 0.9(2)
C3 C4 C5 C6 0.27(19)
C8 N2 C6 C5 -175.85(11)
C11 N2 C6 C5 -8.11(19)
C8 N2 C6 C1 4.95(17)
C11 N2 C6 C1 172.69(11)
C4 C5 C6 N2 -179.91(11)
C4 C5 C6 C1 -0.74(18)
C2 C1 C6 N2 179.30(11)
N1 C1 C6 N2 -1.17(17)
C2 C1 C6 C5 0.08(18)
N1 C1 C6 C5 179.61(11)
C1 N1 C7 C8 1.00(18)
C6 N2 C8 C9 175.24(11)
C11 N2 C8 C9 5.93(14)
C6 N2 C8 C7 -5.56(17)
C11 N2 C8 C7 -174.87(10)
N1 C7 C8 C9 -178.52(13)
N1 C7 C8 N2 2.50(18)
N2 C8 C9 C10 2.97(15)
C7 C8 C9 C10 -176.05(13)
N2 C8 C9 S1 175.80(9)
C7 C8 C9 S1 -3.2(2)
O1 S1 C9 C8 17.24(14)
O2 S1 C9 C8 148.29(12)
C19 S1 C9 C8 -98.03(12)
O1 S1 C9 C10 -170.72(10)
O2 S1 C9 C10 -39.67(11)
C19 S1 C9 C10 74.02(11)
C8 C9 C10 C11 -9.76(13)
S1 C9 C10 C11 176.99(9)
C8 N2 C11 C12 105.72(11)
C6 N2 C11 C12 -63.24(15)
C8 N2 C11 C10 -11.67(13)
C6 N2 C11 C10 179.38(11)
C9 C10 C11 N2 12.32(12)
C9 C10 C11 C12 -104.89(11)
N2 C11 C12 O3 -19.31(16)
C10 C11 C12 O3 93.98(13)
N2 C11 C12 C13 162.91(10)
C10 C11 C12 C13 -83.80(13)
O3 C12 C13 C14 -170.10(12)
C11 C12 C13 C14 7.62(17)
O3 C12 C13 C18 9.85(18)
C11 C12 C13 C18 -172.43(11)
C18 C13 C14 C15 -0.50(19)
C12 C13 C14 C15 179.45(12)
C13 C14 C15 C16 0.2(2)
C14 C15 C16 C17 0.3(2)
C15 C16 C17 C18 -0.5(2)
C16 C17 C18 C13 0.2(2)
C14 C13 C18 C17 0.30(19)
C12 C13 C18 C17 -179.65(12)
O1 S1 C19 C20 -24.23(12)
O2 S1 C19 C20 -154.13(10)
C9 S1 C19 C20 92.12(11)
O1 S1 C19 C24 158.43(10)
O2 S1 C19 C24 28.53(12)
C9 S1 C19 C24 -85.22(11)
C24 C19 C20 C21 -0.8(2)
S1 C19 C20 C21 -178.08(10)
C19 C20 C21 C22 0.6(2)
C20 C21 C22 C23 0.1(2)
C21 C22 C23 C24 -0.5(2)
C22 C23 C24 C19 0.3(2)
C20 C19 C24 C23 0.4(2)
S1 C19 C24 C23 177.63(10)
